data_4027771
loop_
_publ_author_name
'Hongpeng Sun'
'Huayong Zhou'
'Oleg Khorev'
'Ruwei Jiang'
'Ting Yu'
'Xin Wang'
'Yongli Du'
'Yi Ma'
'Tao Meng'
'Jingkang Shen'

_publ_section_title
;
 Three-Component, One-Pot Sequential Synthesis of Functionalized
 Cyclazines: 3H-1,2a1,3-Triazaacenaphthylenes
;
_journal_name_full 'Journal of Organic Chemistry'
_journal_page_first 10745
_journal_page_last 10751
_journal_paper_doi 10.1021/jo3021105
_journal_volume 77
_journal_year 2012
_chemical_formula_sum 'C26 H23 N3 O2'
_chemical_formula_weight 409.47
_chemical_name_systematic
;
?
;
_space_group_IT_number 15
_symmetry_cell_setting monoclinic
_symmetry_space_group_name_Hall '-C 2yc'
_symmetry_space_group_name_H-M 'C 1 2/c 1'
_atom_sites_solution_hydrogens geom
_atom_sites_solution_primary direct
_atom_sites_solution_secondary difmap
_audit_creation_method SHELXL-97
_cell_angle_alpha 90.00
_cell_angle_beta 93.6050(10)
_cell_angle_gamma 90.00
_cell_formula_units_Z 8
_cell_length_a 14.41520(10)
_cell_length_b 15.5893(2)
_cell_length_c 18.6579(2)
_cell_measurement_reflns_used 45692
_cell_measurement_temperature 296(2)
_cell_measurement_theta_max 54.99
_cell_measurement_theta_min 5.66
_cell_volume 4184.56(8)
_computing_cell_refinement 'Bruker SAINT'
_computing_data_collection 'Bruker APEX II'
_computing_data_reduction 'Bruker SAINT'
_computing_molecular_graphics 'Bruker SHELXTL'
_computing_publication_material 'Bruker SHELXTL'
_computing_structure_refinement 'SHELXL-97 (Sheldrick, 2008)'
_computing_structure_solution 'SHELXS-97 (Sheldrick, 2008)'
_diffrn_ambient_temperature 296(2)
_diffrn_measured_fraction_theta_full 0.944
_diffrn_measured_fraction_theta_max 0.944
_diffrn_measurement_device_type 'Bruker APEX-II CCD'
_diffrn_radiation_monochromator graphite
_diffrn_radiation_source 'fine-focus sealed tube'
_diffrn_radiation_type MoK\a
_diffrn_radiation_wavelength 0.71073
_diffrn_reflns_av_R_equivalents 0.0123
_diffrn_reflns_av_sigmaI/netI 0.0116
_diffrn_reflns_limit_h_max 18
_diffrn_reflns_limit_h_min -18
_diffrn_reflns_limit_k_max 20
_diffrn_reflns_limit_k_min -12
_diffrn_reflns_limit_l_max 15
_diffrn_reflns_limit_l_min -24
_diffrn_reflns_number 15692
_diffrn_reflns_theta_full 27.51
_diffrn_reflns_theta_max 27.51
_diffrn_reflns_theta_min 2.83
_exptl_absorpt_coefficient_mu 0.084
_exptl_absorpt_correction_T_max 0.7456
_exptl_absorpt_correction_T_min 0.6856
_exptl_absorpt_correction_type multi-scan
_exptl_absorpt_process_details sadabs
_exptl_crystal_colour red
_exptl_crystal_density_diffrn 1.300
_exptl_crystal_description block
_exptl_crystal_F_000 1728
_exptl_crystal_size_max 0.22
_exptl_crystal_size_mid 0.20
_exptl_crystal_size_min 0.17
_refine_diff_density_max 0.287
_refine_diff_density_min -0.171
_refine_diff_density_rms 0.036
_refine_ls_extinction_coef 0.00084(14)
_refine_ls_extinction_expression Fc^*^=kFc[1+0.001xFc^2^\l^3^/sin(2\q)]^-1/4^
_refine_ls_extinction_method SHELXL
_refine_ls_goodness_of_fit_ref 1.041
_refine_ls_hydrogen_treatment calculated
_refine_ls_matrix_type full
_refine_ls_number_parameters 283
_refine_ls_number_reflns 4548
_refine_ls_number_restraints 0
_refine_ls_restrained_S_all 1.041
_refine_ls_R_factor_all 0.0395
_refine_ls_R_factor_gt 0.0351
_refine_ls_shift/su_max 0.001
_refine_ls_shift/su_mean 0.000
_refine_ls_structure_factor_coef Fsqd
_refine_ls_weighting_details 'calc w=1/[\s^2^(Fo^2^)+(0.0413P)^2^+3.1870P] where P=(Fo^2^+2Fc^2^)/3'
_refine_ls_weighting_scheme calc
_refine_ls_wR_factor_gt 0.0890
_refine_ls_wR_factor_ref 0.0923
_reflns_number_gt 4081
_reflns_number_total 4548
_reflns_threshold_expression >2sigma(I)
_cod_data_source_file jo3021105_si_002.cif
_cod_data_source_block sc20120001_0m
_cod_database_code 4027771

loop_
_symmetry_equiv_pos_as_xyz
'x, y, z'
'-x, y, -z+1/2'
'x+1/2, y+1/2, z'
'-x+1/2, y+1/2, -z+1/2'
'-x, -y, -z'
'x, -y, z-1/2'
'-x+1/2, -y+1/2, -z'
'x+1/2, -y+1/2, z-1/2'

loop_
_atom_site_label
_atom_site_type_symbol
_atom_site_fract_x
_atom_site_fract_y
_atom_site_fract_z
_atom_site_U_iso_or_equiv
_atom_site_adp_type
_atom_site_occupancy
_atom_site_symmetry_multiplicity
_atom_site_calc_flag
_atom_site_refinement_flags
O1 O 0.26536(5) 0.06856(6) 0.52557(4) 0.0295(2) Uani 1 1 d .
O2 O 0.37500(5) -0.00628(6) 0.47126(4) 0.02568(19) Uani 1 1 d .
N1 N 0.39170(6) 0.08440(6) 0.64752(4) 0.01767(19) Uani 1 1 d .
N2 N 0.27603(6) -0.10814(6) 0.71152(5) 0.0224(2) Uani 1 1 d .
N3 N 0.26356(6) 0.03448(6) 0.71188(4) 0.01899(19) Uani 1 1 d .
C1 C 0.58748(9) 0.44936(9) 0.57128(7) 0.0317(3) Uani 1 1 d .
H15 H 0.6507 0.4402 0.5890 0.047 Uiso 1 1 calc R
H1 H 0.5648 0.5017 0.5909 0.047 Uiso 1 1 calc R
H14 H 0.5847 0.4533 0.5198 0.047 Uiso 1 1 calc R
C2 C 0.52834(8) 0.37558(8) 0.59330(6) 0.0235(2) Uani 1 1 d .
C3 C 0.56697(7) 0.30914(8) 0.63538(6) 0.0243(2) Uani 1 1 d .
H13 H 0.6299 0.3106 0.6499 0.029 Uiso 1 1 calc R
C4 C 0.51287(7) 0.24104(7) 0.65591(6) 0.0224(2) Uani 1 1 d .
H18 H 0.5400 0.1967 0.6832 0.027 Uiso 1 1 calc R
C5 C 0.41783(7) 0.23840(7) 0.63586(5) 0.0193(2) Uani 1 1 d .
C6 C 0.35948(7) 0.16796(7) 0.66136(5) 0.0188(2) Uani 1 1 d .
C7 C 0.34305(7) 0.01606(7) 0.67772(5) 0.0178(2) Uani 1 1 d .
C8 C 0.35066(7) -0.07204(7) 0.67804(5) 0.0198(2) Uani 1 1 d .
C9 C 0.42238(7) -0.12740(7) 0.64926(5) 0.0205(2) Uani 1 1 d .
C10 C 0.51702(7) -0.10879(8) 0.66006(6) 0.0232(2) Uani 1 1 d .
H23 H 0.5357 -0.0596 0.6852 0.028 Uiso 1 1 calc R
C11 C 0.58354(8) -0.16278(8) 0.63381(6) 0.0276(3) Uani 1 1 d .
H3 H 0.6463 -0.1497 0.6417 0.033 Uiso 1 1 calc R
C12 C 0.55674(9) -0.23608(9) 0.59587(6) 0.0316(3) Uani 1 1 d .
H2 H 0.6012 -0.2722 0.5781 0.038 Uiso 1 1 calc R
C13 C 0.39633(8) -0.20175(8) 0.61136(6) 0.0279(3) Uani 1 1 d .
H5 H 0.3337 -0.2156 0.6040 0.033 Uiso 1 1 calc R
C14 C 0.46279(10) -0.25500(9) 0.58465(7) 0.0341(3) Uani 1 1 d .
H4 H 0.4444 -0.3039 0.5590 0.041 Uiso 1 1 calc R
C15 C 0.22549(7) -0.04281(8) 0.73187(5) 0.0216(2) Uani 1 1 d .
C16 C 0.22810(7) 0.11482(7) 0.72473(5) 0.0211(2) Uani 1 1 d .
C17 C 0.28431(7) 0.18386(8) 0.69921(6) 0.0213(2) Uani 1 1 d .
H19 H 0.2685 0.2403 0.7090 0.026 Uiso 1 1 calc R
C18 C 0.42398(7) 0.06629(7) 0.57620(5) 0.0179(2) Uani 1 1 d .
H12 H 0.4674 0.0187 0.5795 0.022 Uiso 1 1 calc R
H6 H 0.4566 0.1160 0.5593 0.022 Uiso 1 1 calc R
C19 C 0.34383(7) 0.04419(7) 0.52244(5) 0.0191(2) Uani 1 1 d .
C20 C 0.30725(9) -0.03731(9) 0.41613(6) 0.0315(3) Uani 1 1 d .
H7 H 0.3350 -0.0390 0.3701 0.038 Uiso 1 1 calc R
H11 H 0.2544 0.0013 0.4120 0.038 Uiso 1 1 calc R
C21 C 0.27577(10) -0.12528(9) 0.43564(7) 0.0382(3) Uani 1 1 d .
H8 H 0.3288 -0.1624 0.4425 0.057 Uiso 1 1 calc R
H10 H 0.2345 -0.1474 0.3977 0.057 Uiso 1 1 calc R
H9 H 0.2439 -0.1225 0.4792 0.057 Uiso 1 1 calc R
C22 C 0.43395(8) 0.37127(8) 0.57188(6) 0.0236(2) Uani 1 1 d .
H16 H 0.4073 0.4144 0.5429 0.028 Uiso 1 1 calc R
C23 C 0.37909(7) 0.30395(7) 0.59299(6) 0.0217(2) Uani 1 1 d .
H17 H 0.3162 0.3025 0.5785 0.026 Uiso 1 1 calc R
C24 C 0.14847(7) 0.11807(8) 0.76078(6) 0.0259(2) Uani 1 1 d .
H22 H 0.1213 0.1707 0.7702 0.031 Uiso 1 1 calc R
C25 C 0.10716(8) 0.04049(9) 0.78396(6) 0.0285(3) Uani 1 1 d .
H21 H 0.0538 0.0438 0.8094 0.034 Uiso 1 1 calc R
C26 C 0.14281(8) -0.03785(8) 0.77021(6) 0.0261(3) Uani 1 1 d .
H20 H 0.1140 -0.0874 0.7854 0.031 Uiso 1 1 calc R

loop_
_atom_site_aniso_label
_atom_site_aniso_U_11
_atom_site_aniso_U_22
_atom_site_aniso_U_33
_atom_site_aniso_U_23
_atom_site_aniso_U_13
_atom_site_aniso_U_12
O1 0.0198(4) 0.0396(6) 0.0289(4) -0.0026(4) -0.0011(3) 0.0028(3)
O2 0.0240(4) 0.0314(5) 0.0215(4) -0.0075(3) 0.0000(3) -0.0025(3)
N1 0.0181(4) 0.0173(5) 0.0179(4) -0.0010(3) 0.0031(3) -0.0020(3)
N2 0.0212(4) 0.0242(5) 0.0216(4) 0.0045(4) -0.0007(3) -0.0057(4)
N3 0.0173(4) 0.0227(5) 0.0170(4) 0.0005(3) 0.0012(3) -0.0031(3)
C1 0.0353(6) 0.0279(7) 0.0321(6) 0.0047(5) 0.0041(5) -0.0095(5)
C2 0.0291(5) 0.0207(6) 0.0210(5) -0.0015(4) 0.0047(4) -0.0053(4)
C3 0.0217(5) 0.0256(6) 0.0253(5) -0.0017(4) -0.0004(4) -0.0052(4)
C4 0.0230(5) 0.0198(6) 0.0241(5) 0.0006(4) -0.0015(4) -0.0013(4)
C5 0.0206(5) 0.0176(6) 0.0198(5) -0.0038(4) 0.0026(4) -0.0016(4)
C6 0.0193(5) 0.0184(6) 0.0185(5) -0.0009(4) -0.0013(4) -0.0015(4)
C7 0.0161(4) 0.0201(6) 0.0169(4) -0.0003(4) 0.0001(3) -0.0021(4)
C8 0.0193(5) 0.0212(6) 0.0185(5) 0.0024(4) -0.0022(4) -0.0041(4)
C9 0.0249(5) 0.0178(6) 0.0185(5) 0.0035(4) 0.0001(4) -0.0011(4)
C10 0.0256(5) 0.0218(6) 0.0217(5) -0.0011(4) -0.0014(4) 0.0004(4)
C11 0.0259(5) 0.0307(7) 0.0261(5) 0.0011(5) 0.0000(4) 0.0033(5)
C12 0.0384(7) 0.0276(7) 0.0292(6) -0.0017(5) 0.0049(5) 0.0081(5)
C13 0.0303(6) 0.0225(7) 0.0305(6) -0.0016(5) 0.0000(4) -0.0058(5)
C14 0.0445(7) 0.0223(7) 0.0356(6) -0.0082(5) 0.0031(5) -0.0023(5)
C15 0.0204(5) 0.0257(6) 0.0185(5) 0.0037(4) -0.0012(4) -0.0058(4)
C16 0.0191(5) 0.0253(6) 0.0188(5) -0.0020(4) 0.0001(4) -0.0005(4)
C17 0.0206(5) 0.0203(6) 0.0232(5) -0.0030(4) 0.0014(4) 0.0004(4)
C18 0.0164(4) 0.0185(6) 0.0191(5) -0.0012(4) 0.0033(3) -0.0022(4)
C19 0.0201(5) 0.0188(6) 0.0185(5) 0.0028(4) 0.0023(4) -0.0037(4)
C20 0.0343(6) 0.0384(8) 0.0211(5) -0.0061(5) -0.0048(4) -0.0066(5)
C21 0.0402(7) 0.0387(8) 0.0347(6) -0.0057(6) -0.0059(5) -0.0103(6)
C22 0.0284(5) 0.0204(6) 0.0221(5) 0.0020(4) 0.0034(4) 0.0014(4)
C23 0.0209(5) 0.0217(6) 0.0227(5) -0.0020(4) 0.0020(4) 0.0010(4)
C24 0.0211(5) 0.0327(7) 0.0242(5) -0.0031(5) 0.0035(4) 0.0007(4)
C25 0.0193(5) 0.0443(8) 0.0223(5) 0.0000(5) 0.0044(4) -0.0043(5)
C26 0.0213(5) 0.0355(7) 0.0217(5) 0.0051(4) 0.0024(4) -0.0086(5)

loop_
_atom_type_symbol
_atom_type_description
_atom_type_scat_dispersion_real
_atom_type_scat_dispersion_imag
_atom_type_scat_source
C C 0.0033 0.0016 'International Tables Vol C Tables 4.2.6.8 and 6.1.1.4'
H H 0.0000 0.0000 'International Tables Vol C Tables 4.2.6.8 and 6.1.1.4'
N N 0.0061 0.0033 'International Tables Vol C Tables 4.2.6.8 and 6.1.1.4'
O O 0.0106 0.0060 'International Tables Vol C Tables 4.2.6.8 and 6.1.1.4'

loop_
_geom_angle_atom_site_label_1
_geom_angle_atom_site_label_2
_geom_angle_atom_site_label_3
_geom_angle
C19 O2 C20 117.36(9)
C7 N1 C6 116.46(8)
C7 N1 C18 114.29(8)
C6 N1 C18 118.10(8)
C15 N2 C8 105.79(9)
C7 N3 C16 126.75(9)
C7 N3 C15 107.39(9)
C16 N3 C15 125.85(9)
C2 C1 H15 109.5
C2 C1 H1 109.5
H15 C1 H1 109.5
C2 C1 H14 109.5
H15 C1 H14 109.5
H1 C1 H14 109.5
C3 C2 C22 118.25(10)
C3 C2 C1 120.57(10)
C22 C2 C1 121.18(11)
C4 C3 C2 120.86(10)
C4 C3 H13 119.6
C2 C3 H13 119.6
C3 C4 C5 120.52(10)
C3 C4 H18 119.7
C5 C4 H18 119.7
C23 C5 C4 118.88(10)
C23 C5 C6 120.90(9)
C4 C5 C6 120.21(10)
C17 C6 N1 123.22(10)
C17 C6 C5 121.47(10)
N1 C6 C5 115.18(9)
N3 C7 C8 105.92(9)
N3 C7 N1 118.45(9)
C8 C7 N1 135.43(10)
C7 C8 N2 109.90(9)
C7 C8 C9 129.77(10)
N2 C8 C9 120.33(10)
C13 C9 C10 118.32(10)
C13 C9 C8 119.86(10)
C10 C9 C8 121.80(10)
C11 C10 C9 120.88(11)
C11 C10 H23 119.6
C9 C10 H23 119.6
C12 C11 C10 120.23(11)
C12 C11 H3 119.9
C10 C11 H3 119.9
C11 C12 C14 119.32(11)
C11 C12 H2 120.3
C14 C12 H2 120.3
C14 C13 C9 120.65(11)
C14 C13 H5 119.7
C9 C13 H5 119.7
C13 C14 C12 120.59(12)
C13 C14 H4 119.7
C12 C14 H4 119.7
N2 C15 N3 110.99(9)
N2 C15 C26 132.61(11)
N3 C15 C26 116.39(10)
C24 C16 N3 116.80(10)
C24 C16 C17 129.76(11)
N3 C16 C17 113.40(9)
C6 C17 C16 121.30(10)
C6 C17 H19 119.4
C16 C17 H19 119.4
N1 C18 C19 111.80(8)
N1 C18 H12 109.3
C19 C18 H12 109.3
N1 C18 H6 109.3
C19 C18 H6 109.3
H12 C18 H6 107.9
O1 C19 O2 125.61(10)
O1 C19 C18 125.19(10)
O2 C19 C18 109.20(8)
O2 C20 C21 109.44(10)
O2 C20 H7 109.8
C21 C20 H7 109.8
O2 C20 H11 109.8
C21 C20 H11 109.8
H7 C20 H11 108.2
C20 C21 H8 109.5
C20 C21 H10 109.5
H8 C21 H10 109.5
C20 C21 H9 109.5
H8 C21 H9 109.5
H10 C21 H9 109.5
C23 C22 C2 121.23(10)
C23 C22 H16 119.4
C2 C22 H16 119.4
C22 C23 C5 120.23(10)
C22 C23 H17 119.9
C5 C23 H17 119.9
C16 C24 C25 119.80(11)
C16 C24 H22 120.1
C25 C24 H22 120.1
C26 C25 C24 122.38(10)
C26 C25 H21 118.8
C24 C25 H21 118.8
C25 C26 C15 118.76(11)
C25 C26 H20 120.6
C15 C26 H20 120.6

loop_
_geom_bond_atom_site_label_1
_geom_bond_atom_site_label_2
_geom_bond_distance
O1 C19 1.1982(13)
O2 C19 1.3367(13)
O2 C20 1.4559(13)
N1 C7 1.4122(13)
N1 C6 1.4122(14)
N1 C18 1.4645(12)
N2 C15 1.3217(15)
N2 C8 1.3960(13)
N3 C7 1.3761(13)
N3 C16 1.3794(15)
N3 C15 1.3847(14)
C1 C2 1.5042(16)
C1 H15 0.9600
C1 H1 0.9600
C1 H14 0.9600
C2 C3 1.3945(16)
C2 C22 1.3954(16)
C3 C4 1.3854(16)
C3 H13 0.9300
C4 C5 1.3979(14)
C4 H18 0.9300
C5 C23 1.3927(15)
C5 C6 1.4799(14)
C6 C17 1.3529(14)
C7 C8 1.3778(16)
C8 C9 1.4737(15)
C9 C13 1.3967(16)
C9 C10 1.3969(15)
C10 C11 1.3881(16)
C10 H23 0.9300
C11 C12 1.3863(18)
C11 H3 0.9300
C12 C14 1.3890(18)
C12 H2 0.9300
C13 C14 1.3840(18)
C13 H5 0.9300
C14 H4 0.9300
C15 C26 1.4303(15)
C16 C24 1.3673(14)
C16 C17 1.4458(15)
C17 H19 0.9300
C18 C19 1.5211(14)
C18 H12 0.9700
C18 H6 0.9700
C20 C21 1.4966(19)
C20 H7 0.9700
C20 H11 0.9700
C21 H8 0.9600
C21 H10 0.9600
C21 H9 0.9600
C22 C23 1.3861(16)
C22 H16 0.9300
C23 H17 0.9300
C24 C25 1.4272(17)
C24 H22 0.9300
C25 C26 1.3557(19)
C25 H21 0.9300
C26 H20 0.9300

loop_
_geom_torsion_atom_site_label_1
_geom_torsion_atom_site_label_2
_geom_torsion_atom_site_label_3
_geom_torsion_atom_site_label_4
_geom_torsion
C22 C2 C3 C4 -0.56(16)
C1 C2 C3 C4 179.93(11)
C2 C3 C4 C5 -1.18(17)
C3 C4 C5 C23 2.05(16)
C3 C4 C5 C6 -176.58(10)
C7 N1 C6 C17 -2.25(14)
C18 N1 C6 C17 139.62(10)
C7 N1 C6 C5 173.59(8)
C18 N1 C6 C5 -44.54(12)
C23 C5 C6 C17 -56.10(14)
C4 C5 C6 C17 122.49(11)
C23 C5 C6 N1 127.98(10)
C4 C5 C6 N1 -53.43(13)
C16 N3 C7 C8 179.50(9)
C15 N3 C7 C8 0.05(11)
C16 N3 C7 N1 -4.88(14)
C15 N3 C7 N1 175.67(8)
C6 N1 C7 N3 6.27(13)
C18 N1 C7 N3 -137.03(9)
C6 N1 C7 C8 -179.73(11)
C18 N1 C7 C8 36.97(16)
N3 C7 C8 N2 0.54(11)
N1 C7 C8 N2 -173.98(10)
N3 C7 C8 C9 -179.66(10)
N1 C7 C8 C9 5.82(19)
C15 N2 C8 C7 -0.93(11)
C15 N2 C8 C9 179.25(9)
C7 C8 C9 C13 -137.04(12)
N2 C8 C9 C13 42.75(14)
C7 C8 C9 C10 44.40(16)
N2 C8 C9 C10 -135.82(11)
C13 C9 C10 C11 0.01(16)
C8 C9 C10 C11 178.60(10)
C9 C10 C11 C12 0.42(17)
C10 C11 C12 C14 -0.21(18)
C10 C9 C13 C14 -0.65(17)
C8 C9 C13 C14 -179.27(11)
C9 C13 C14 C12 0.87(19)
C11 C12 C14 C13 -0.42(19)
C8 N2 C15 N3 0.96(11)
C8 N2 C15 C26 -177.93(11)
C7 N3 C15 N2 -0.66(11)
C16 N3 C15 N2 179.89(9)
C7 N3 C15 C26 178.43(9)
C16 N3 C15 C26 -1.02(15)
C7 N3 C16 C24 -179.01(9)
C15 N3 C16 C24 0.34(15)
C7 N3 C16 C17 -0.90(14)
C15 N3 C16 C17 178.45(9)
N1 C6 C17 C16 -3.70(16)
C5 C6 C17 C16 -179.28(9)
C24 C16 C17 C6 -177.03(11)
N3 C16 C17 C6 5.17(14)
C7 N1 C18 C19 58.99(12)
C6 N1 C18 C19 -83.68(11)
C20 O2 C19 O1 -2.69(17)
C20 O2 C19 C18 177.53(9)
N1 C18 C19 O1 27.31(15)
N1 C18 C19 O2 -152.92(9)
C19 O2 C20 C21 -96.30(13)
C3 C2 C22 C23 1.43(16)
C1 C2 C22 C23 -179.06(11)
C2 C22 C23 C5 -0.56(16)
C4 C5 C23 C22 -1.18(15)
C6 C5 C23 C22 177.43(10)
N3 C16 C24 C25 0.92(15)
C17 C16 C24 C25 -176.82(10)
C16 C24 C25 C26 -1.53(17)
C24 C25 C26 C15 0.81(17)
N2 C15 C26 C25 179.25(11)
N3 C15 C26 C25 0.41(15)

loop_
_cod_related_entry_id
_cod_related_entry_database
_cod_related_entry_code
1 ChemSpider 30659579
